data_7124546
loop_
_publ_author_name
'Ca\~n\'on-Mancisidor, Walter'
'Zapata-Lizama, Matias'
'Hermosilla-Ib\'a\~nez, Patricio'
'Cruz, Carlos'
'Venegas-Yazigi, Diego'
'Minguez Espallargas, Guillermo'

_publ_section_title
;
 Hybrid organic-inorganic mononuclear Lanthanoid Single Ion Magnets
;
_journal_name_full 'Chemical Communications'
_journal_paper_doi 10.1039/C9CC07868A
_journal_year 2019
_chemical_formula_moiety '(C16 H36 N)3 [(C24H16N4)Gd [HPW11O39)](H2O)'
_chemical_formula_sum 'C72 H127 Gd N7 O40 P W11'
_chemical_formula_weight 3941.26
_space_group_crystal_system monoclinic
_space_group_IT_number 14
_space_group_name_Hall '-P 2ybc'
_space_group_name_H-M_alt 'P 1 21/c 1'
_atom_sites_solution_hydrogens geom
_audit_creation_method SHELXL-2017/1
_audit_update_record
;
2019-09-04 deposited with the CCDC.	2019-11-19 downloaded from the CCDC.
;
_cell_angle_alpha 90
_cell_angle_beta 97.2100(10)
_cell_angle_gamma 90
_cell_formula_units_Z 4
_cell_length_a 23.6346(19)
_cell_length_b 15.5653(13)
_cell_length_c 28.567(2)
_cell_measurement_reflns_used 999
_cell_measurement_temperature 297(2)
_cell_measurement_theta_max 40.759
_cell_measurement_theta_min 4.402
_cell_volume 10426.1(14)
_computing_cell_refinement 'Bruker SMART'
_computing_data_collection 'Bruker SMART'
_computing_data_reduction 'Bruker SAINT'
_computing_molecular_graphics 'DIAMOND 3.2k (Brandenburg, 2014)'
_computing_structure_refinement 'SHELXL-2017/1 (Sheldrick, 2017)'
_computing_structure_solution 'Bruker SHELXTL'
_diffrn_ambient_temperature 297(2)
_diffrn_measured_fraction_theta_full 1.000
_diffrn_measured_fraction_theta_max 0.930
_diffrn_measurement_device_type 'CCD area detector'
_diffrn_measurement_method 'phi and omega scans'
_diffrn_radiation_monochromator graphite
_diffrn_radiation_source 'sealed tube'
_diffrn_radiation_type MoK\a
_diffrn_radiation_wavelength 0.71073
_diffrn_reflns_av_R_equivalents 0.0870
_diffrn_reflns_av_unetI/netI 0.0979
_diffrn_reflns_Laue_measured_fraction_full 1.000
_diffrn_reflns_Laue_measured_fraction_max 0.930
_diffrn_reflns_limit_h_max 31
_diffrn_reflns_limit_h_min -31
_diffrn_reflns_limit_k_max 20
_diffrn_reflns_limit_k_min -20
_diffrn_reflns_limit_l_max 37
_diffrn_reflns_limit_l_min -37
_diffrn_reflns_number 86733
_diffrn_reflns_point_group_measured_fraction_full 1.000
_diffrn_reflns_point_group_measured_fraction_max 0.930
_diffrn_reflns_theta_full 25.242
_diffrn_reflns_theta_max 27.984
_diffrn_reflns_theta_min 1.493
_exptl_absorpt_coefficient_mu 12.801
_exptl_absorpt_correction_type multi-scan
_exptl_absorpt_process_details 'Bruker SADABS'
_exptl_crystal_colour colorless
_exptl_crystal_density_diffrn 2.509
_exptl_crystal_description Polyhedron
_exptl_crystal_F_000 7272
_exptl_crystal_size_max 0.19
_exptl_crystal_size_mid 0.12
_exptl_crystal_size_min 0.08
_exptl_transmission_factor_max 0.358
_exptl_transmission_factor_min 0.173
_refine_diff_density_max 2.876
_refine_diff_density_min -3.663
_refine_diff_density_rms 0.340
_refine_ls_extinction_method none
_refine_ls_goodness_of_fit_ref 1.014
_refine_ls_hydrogen_treatment constr
_refine_ls_matrix_type full
_refine_ls_number_parameters 907
_refine_ls_number_reflns 23380
_refine_ls_number_restraints 133
_refine_ls_restrained_S_all 1.013
_refine_ls_R_factor_all 0.1357
_refine_ls_R_factor_gt 0.0696
_refine_ls_shift/su_max 0.003
_refine_ls_shift/su_mean 0.000
_refine_ls_structure_factor_coef Fsqd
_refine_ls_weighting_details 'w=1/[\s^2^(Fo^2^)+(0.1064P)^2^] where P=(Fo^2^+2Fc^2^)/3'
_refine_ls_weighting_scheme calc
_refine_ls_wR_factor_gt 0.1748
_refine_ls_wR_factor_ref 0.2150
_reflns_Friedel_coverage 0.000
_reflns_number_gt 13025
_reflns_number_total 25140
_reflns_threshold_expression 'I > 2\s(I)'
_cod_data_source_file c9cc07868a2.cif
_cod_data_source_block WC-MZ30_Gd
_cod_original_cell_volume 10426.1(15)
_cod_original_sg_symbol_H-M 'P 21/c'
_cod_database_code 7124546
_shelx_shelxl_version_number 2017/1
_shelx_space_group_comment
;
The symmetry employed for this shelxl refinement is uniquely defined
by the following loop, which should always be used as a source of
symmetry information in preference to the above space-group names.
They are only intended as comments.
;

loop_
_space_group_symop_operation_xyz
'x, y, z'
'-x, y+1/2, -z+1/2'
'-x, -y, -z'
'x, -y-1/2, z-1/2'

loop_
_atom_site_label
_atom_site_type_symbol
_atom_site_fract_x
_atom_site_fract_y
_atom_site_fract_z
_atom_site_U_iso_or_equiv
_atom_site_adp_type
_atom_site_occupancy
_atom_site_site_symmetry_order
_atom_site_calc_flag
_atom_site_refinement_flags_posn
_atom_site_refinement_flags_adp
C101 C 0.5384(11) 0.5948(14) 0.8356(7) 0.080 Uiso 1 1 d D U
H10A H 0.555530 0.649939 0.830099 0.096 Uiso 1 1 calc R U
H10B H 0.499462 0.605222 0.841605 0.096 Uiso 1 1 calc R U
O1 O 0.2685(5) 0.9784(7) 0.5158(4) 0.044(3) Uani 1 1 d . .
O2 O 0.2001(5) 1.0922(7) 0.4686(4) 0.047(3) Uani 1 1 d . .
O3 O 0.2795(5) 1.1276(7) 0.4142(4) 0.052(3) Uani 1 1 d . .
O4 O 0.3048(6) 1.1497(9) 0.5120(5) 0.067(4) Uani 1 1 d . .
O5 O 0.4498(6) 0.9272(10) 0.4908(5) 0.068(4) Uani 1 1 d . .
O6 O 0.1742(5) 1.1072(7) 0.3760(4) 0.041(3) Uani 1 1 d . .
O7 O 0.1102(5) 0.9702(7) 0.3740(4) 0.048(3) Uani 1 1 d . .
O8 O 0.1360(5) 0.9493(7) 0.4650(4) 0.047(3) Uani 1 1 d . .
O9 O 0.1255(5) 0.8821(6) 0.2884(4) 0.037(3) Uani 1 1 d . .
O10 O 0.1024(5) 0.8077(7) 0.4212(4) 0.046(3) Uani 1 1 d . .
O11 O 0.2048(5) 0.6674(7) 0.4050(4) 0.048(3) Uani 1 1 d . .
O12 O 0.1243(5) 0.7154(7) 0.3366(4) 0.044(3) Uani 1 1 d . .
O13 O 0.2068(5) 0.7608(7) 0.2844(4) 0.046(3) Uani 1 1 d . .
O14 O 0.0799(5) 0.8182(8) 0.5130(5) 0.059(4) Uani 1 1 d . .
O15 O 0.1957(5) 0.8595(7) 0.5333(4) 0.045(3) Uani 1 1 d . .
O16 O 0.1675(5) 0.7151(7) 0.4857(4) 0.050(3) Uani 1 1 d . .
O17 O 0.2732(5) 0.7401(7) 0.5241(4) 0.048(3) Uani 1 1 d . .
O18 O 0.2997(6) 0.8670(8) 0.5907(4) 0.058(4) Uani 1 1 d . .
O19 O 0.2091(5) 0.9970(7) 0.3131(4) 0.042(3) Uani 1 1 d . .
O20 O 0.3156(5) 1.0238(7) 0.3501(4) 0.046(3) Uani 1 1 d . .
O21 O 0.4016(5) 0.9394(9) 0.3962(5) 0.059(4) Uani 1 1 d . .
O22 O 0.4017(5) 0.7893(8) 0.4400(5) 0.056(3) Uani 1 1 d . .
O23 O 0.3773(5) 0.7996(9) 0.3477(5) 0.060(4) Uani 1 1 d . .
O24 O 0.2856(5) 0.7031(7) 0.3542(4) 0.050(3) Uani 1 1 d . .
O25 O 0.3099(5) 0.6924(8) 0.4444(5) 0.055(3) Uani 1 1 d . .
O26 O 0.2316(5) 0.9734(7) 0.4120(4) 0.036(3) Uani 1 1 d . .
O27 O 0.2269(5) 0.8324(6) 0.4513(4) 0.037(3) Uani 1 1 d . .
O28 O 0.2054(5) 0.8408(6) 0.3630(4) 0.034(3) Uani 1 1 d . .
O29 O 0.3061(5) 0.8628(7) 0.4033(4) 0.044(3) Uani 1 1 d . .
O30 O 0.3415(5) 0.8640(8) 0.5040(4) 0.055(3) Uani 1 1 d . .
O31 O 0.2426(6) 0.5755(8) 0.4881(5) 0.060(4) Uani 1 1 d . .
O32 O 0.0837(6) 1.1042(8) 0.4321(4) 0.055(3) Uani 1 1 d . .
O33 O 0.2013(5) 0.9104(8) 0.2271(4) 0.051(3) Uani 1 1 d . .
O34 O 0.2858(5) 0.8841(7) 0.3024(4) 0.047(3) Uani 1 1 d . .
O35 O 0.1988(5) 0.5926(7) 0.3147(5) 0.054(3) Uani 1 1 d . .
O36 O 0.3467(5) 1.0110(7) 0.4621(4) 0.050(3) Uani 1 1 d . .
O37 O 0.2522(6) 1.1684(8) 0.3182(5) 0.058(4) Uani 1 1 d . .
O38 O 0.3963(5) 0.9477(9) 0.2984(5) 0.059(4) Uani 1 1 d . .
O39 O 0.3951(6) 0.6332(10) 0.3878(6) 0.079(5) Uani 1 1 d . .
O1W O 0.9698(10) 0.7495(14) 0.5354(11) 0.173(11) Uani 1 1 d . .
W1 W 0.20010(3) 0.69294(5) 0.33846(3) 0.0452(2) Uani 1 1 d . .
W2 W 0.20084(3) 0.88565(5) 0.28444(3) 0.04018(19) Uani 1 1 d . .
W3 W 0.13537(3) 0.82725(5) 0.48090(3) 0.0455(2) Uani 1 1 d . .
W4 W 0.14084(3) 1.04105(5) 0.42337(3) 0.0443(2) Uani 1 1 d . .
W5 W 0.24682(3) 1.08172(4) 0.35441(3) 0.04187(19) Uani 1 1 d . .
W6 W 0.27986(4) 1.07156(5) 0.47381(3) 0.0482(2) Uani 1 1 d . .
W7 W 0.35342(3) 0.91670(5) 0.33814(3) 0.0474(2) Uani 1 1 d . .
W8 W 0.38803(3) 0.90561(5) 0.45813(3) 0.0500(2) Uani 1 1 d . .
W9 W 0.27422(3) 0.86135(5) 0.53304(3) 0.0461(2) Uani 1 1 d . .
W10 W 0.35251(3) 0.72378(5) 0.39417(3) 0.0523(2) Uani 1 1 d . .
W11 W 0.23978(3) 0.67924(5) 0.46835(3) 0.0462(2) Uani 1 1 d . .
Gd1 Gd 0.06955(4) 0.84035(6) 0.34367(3) 0.0400(2) Uani 1 1 d . .
P1 P 0.24202(17) 0.8766(2) 0.40672(14) 0.0293(9) Uani 1 1 d . .
N11 N -0.0098(6) 0.9223(9) 0.3839(5) 0.043(4) Uani 1 1 d . .
N20 N 0.0045(6) 0.9436(9) 0.2900(5) 0.042(4) Uani 1 1 d . .
N31 N -0.0083(7) 0.7261(11) 0.3561(6) 0.069(5) Uani 1 1 d D .
N40 N 0.0226(6) 0.7550(10) 0.2686(6) 0.067(5) Uani 1 1 d D .
N201 N 0.1958(9) 0.3827(14) 0.3996(8) 0.090(6) Uani 1 1 d . U
N301 N 0.3166(8) 0.8523(13) 0.1559(8) 0.140(10) Uani 1 1 d D U
C12 C -0.0169(8) 0.9140(13) 0.4293(7) 0.057(5) Uani 1 1 d . .
H12 H 0.007526 0.877299 0.447910 0.068 Uiso 1 1 calc R U
C13 C -0.0581(9) 0.9565(15) 0.4503(8) 0.071(7) Uani 1 1 d . .
H13 H -0.060176 0.951582 0.482513 0.086 Uiso 1 1 calc R U
C14 C -0.0975(10) 1.0081(15) 0.4208(8) 0.076(7) Uani 1 1 d . U
H14 H -0.126818 1.036344 0.433415 0.092 Uiso 1 1 calc R U
C15 C -0.1320(9) 1.0711(15) 0.3451(9) 0.076(7) Uani 1 1 d . .
H15 H -0.161516 1.100071 0.356936 0.091 Uiso 1 1 calc R U
C16 C -0.1242(10) 1.0780(14) 0.3008(10) 0.078(8) Uani 1 1 d . .
H16 H -0.149824 1.112760 0.282075 0.093 Uiso 1 1 calc R U
C17 C -0.0695(9) 1.0480(14) 0.2322(8) 0.065(6) Uani 1 1 d . .
H17 H -0.092636 1.084187 0.212163 0.078 Uiso 1 1 calc R U
C18 C -0.0244(10) 1.0054(14) 0.2152(8) 0.070(6) Uani 1 1 d . .
H18 H -0.018018 1.009674 0.183803 0.084 Uiso 1 1 calc R U
C19 C 0.0100(9) 0.9570(12) 0.2470(8) 0.059(5) Uani 1 1 d . .
H19 H 0.041066 0.930781 0.235773 0.071 Uiso 1 1 calc R U
C21 C -0.0481(7) 0.9738(11) 0.3567(7) 0.043(4) Uani 1 1 d . .
C22 C -0.0922(9) 1.0157(14) 0.3759(8) 0.062(6) Uani 1 1 d . U
C23 C -0.0804(9) 1.0376(14) 0.2779(8) 0.067(6) Uani 1 1 d . .
C24 C -0.0413(8) 0.9853(11) 0.3066(7) 0.051(5) Uani 1 1 d . .
C32 C -0.0217(11) 0.7132(15) 0.4003(8) 0.102(10) Uani 1 1 d D .
H32 H -0.000569 0.739454 0.426015 0.122 Uiso 1 1 calc R U
C33 C -0.0677(11) 0.6600(16) 0.4067(11) 0.110(10) Uani 1 1 d D .
H33 H -0.076972 0.651913 0.437099 0.132 Uiso 1 1 calc R U
C34 C -0.1004(13) 0.6184(19) 0.3690(8) 0.115(10) Uani 1 1 d D U
H34 H -0.129814 0.580887 0.373573 0.138 Uiso 1 1 calc R U
C35 C -0.1185(12) 0.5954(18) 0.2849(8) 0.108(10) Uani 1 1 d D U
H35 H -0.148577 0.558815 0.289015 0.130 Uiso 1 1 calc R U
C36 C -0.1030(10) 0.6125(16) 0.2403(10) 0.108(10) Uani 1 1 d D U
H36 H -0.124312 0.588304 0.214031 0.130 Uiso 1 1 calc R U
C37 C -0.0380(10) 0.6795(15) 0.1892(8) 0.084(7) Uani 1 1 d D U
H37 H -0.060148 0.657697 0.162648 0.101 Uiso 1 1 calc R U
C38 C 0.0124(10) 0.7249(14) 0.1837(8) 0.090(8) Uani 1 1 d D .
H38 H 0.026757 0.729476 0.154910 0.109 Uiso 1 1 calc R U
C39 C 0.0389(10) 0.7627(16) 0.2254(6) 0.085(8) Uani 1 1 d D U
H39 H 0.070841 0.796377 0.222903 0.102 Uiso 1 1 calc R U
C41 C -0.0406(7) 0.6929(12) 0.3181(5) 0.053(5) Uani 1 1 d D U
C42 C -0.0858(10) 0.6368(16) 0.3240(8) 0.105(9) Uani 1 1 d D U
C43 C -0.0552(9) 0.6665(14) 0.2335(6) 0.074(7) Uani 1 1 d D U
C44 C -0.0247(7) 0.7071(12) 0.2726(5) 0.062(6) Uani 1 1 d D U
N101 N 0.5693(8) 0.5557(12) 0.8763(7) 0.080 Uiso 1 1 d . U
C111 C 0.5592(9) 0.5950(10) 0.9272(7) 0.080 Uiso 1 1 d D U
H11A H 0.523617 0.574902 0.936924 0.096 Uiso 1 1 calc R U
H11B H 0.590378 0.580900 0.951302 0.096 Uiso 1 1 calc R U
C112 C 0.5571(11) 0.6915(9) 0.9165(7) 0.080 Uiso 1 1 d D U
H11C H 0.524632 0.706245 0.893687 0.096 Uiso 1 1 calc R U
H11D H 0.591859 0.711226 0.905255 0.096 Uiso 1 1 calc R U
C113 C 0.5504(11) 0.7305(11) 0.9695(8) 0.080 Uiso 1 1 d D U
H11E H 0.516357 0.710597 0.981946 0.096 Uiso 1 1 calc R U
H11F H 0.583896 0.721696 0.992249 0.096 Uiso 1 1 calc R U
C114 C 0.5450(10) 0.8236(9) 0.9499(7) 0.080 Uiso 1 1 d D U
H11G H 0.579945 0.854036 0.959142 0.120 Uiso 1 1 calc R U
H11H H 0.514238 0.852379 0.962416 0.120 Uiso 1 1 calc R U
H11I H 0.537481 0.821936 0.916122 0.120 Uiso 1 1 calc R U
C121 C 0.6326(7) 0.5576(11) 0.8750(8) 0.080 Uiso 1 1 d D U
H12A H 0.638004 0.509646 0.854351 0.096 Uiso 1 1 calc R U
H12B H 0.646995 0.537318 0.906376 0.096 Uiso 1 1 calc R U
C122 C 0.6797(6) 0.6189(10) 0.8645(8) 0.080 Uiso 1 1 d D U
H12C H 0.671059 0.673688 0.878097 0.096 Uiso 1 1 calc R U
H12D H 0.674551 0.626950 0.830542 0.096 Uiso 1 1 calc R U
C123 C 0.7445(7) 0.6040(13) 0.8787(7) 0.080 Uiso 1 1 d D U
H12E H 0.766998 0.654806 0.874162 0.096 Uiso 1 1 calc R U
H12F H 0.753263 0.583238 0.910796 0.096 Uiso 1 1 calc R U
C131 C 0.5607(7) 0.4508(13) 0.8932(8) 0.080 Uiso 1 1 d D U
H13A H 0.582319 0.412343 0.875458 0.096 Uiso 1 1 calc R U
H13B H 0.573779 0.443698 0.926543 0.096 Uiso 1 1 calc R U
C132 C 0.4973(7) 0.4312(12) 0.8831(9) 0.080 Uiso 1 1 d D U
H13C H 0.482040 0.444113 0.850779 0.096 Uiso 1 1 calc R U
H13D H 0.475300 0.460674 0.904654 0.096 Uiso 1 1 calc R U
C133 C 0.5013(8) 0.3341(12) 0.8926(9) 0.080 Uiso 1 1 d D U
H13E H 0.525693 0.320608 0.921582 0.096 Uiso 1 1 calc R U
H13F H 0.513905 0.302551 0.866507 0.096 Uiso 1 1 calc R U
C201 C 0.1550(10) 0.4543(15) 0.4077(9) 0.080 Uiso 1 1 d . U
H20A H 0.168793 0.481895 0.437403 0.096 Uiso 1 1 calc R U
H20B H 0.156301 0.496671 0.382997 0.096 Uiso 1 1 calc R U
C202 C 0.0937(10) 0.4298(15) 0.4091(9) 0.080 Uiso 1 1 d . U
H20C H 0.091279 0.385620 0.432649 0.096 Uiso 1 1 calc R U
H20D H 0.077720 0.407013 0.378642 0.096 Uiso 1 1 calc R U
C203 C 0.0587(10) 0.5111(15) 0.4213(7) 0.080 Uiso 1 1 d D U
H20E H 0.067095 0.558238 0.401066 0.096 Uiso 1 1 calc R U
H20F H 0.018325 0.498425 0.414508 0.096 Uiso 1 1 calc R U
C204 C 0.0716(10) 0.5397(15) 0.4730(7) 0.080 Uiso 1 1 d D U
H20G H 0.054672 0.499885 0.492797 0.120 Uiso 1 1 calc R U
H20H H 0.056073 0.595951 0.476501 0.120 Uiso 1 1 calc R U
H20I H 0.112126 0.541057 0.481901 0.120 Uiso 1 1 calc R U
C211 C 0.1769(11) 0.3327(15) 0.3555(8) 0.080 Uiso 1 1 d . U
H21A H 0.199240 0.280266 0.356592 0.096 Uiso 1 1 calc R U
H21B H 0.137486 0.316095 0.356194 0.096 Uiso 1 1 calc R U
C212 C 0.1810(11) 0.3744(15) 0.3102(8) 0.080 Uiso 1 1 d . U
H21C H 0.160308 0.428313 0.309709 0.096 Uiso 1 1 calc R U
H21D H 0.220743 0.388340 0.308769 0.096 Uiso 1 1 calc R U
C213 C 0.1616(11) 0.3308(16) 0.2706(8) 0.080 Uiso 1 1 d . U
H21E H 0.120533 0.330952 0.270371 0.096 Uiso 1 1 calc R U
H21F H 0.173423 0.272074 0.277793 0.096 Uiso 1 1 calc R U
C214 C 0.1688(11) 0.3402(15) 0.2234(8) 0.080 Uiso 1 1 d . U
H21G H 0.167022 0.400075 0.215225 0.120 Uiso 1 1 calc R U
H21H H 0.139224 0.309700 0.204208 0.120 Uiso 1 1 calc R U
H21I H 0.205303 0.317520 0.218254 0.120 Uiso 1 1 calc R U
C221 C 0.2511(10) 0.4243(15) 0.3978(9) 0.080 Uiso 1 1 d . U
H22A H 0.259692 0.461795 0.424885 0.096 Uiso 1 1 calc R U
H22B H 0.249565 0.459172 0.369497 0.096 Uiso 1 1 calc R U
C222 C 0.2977(8) 0.3572(14) 0.3977(8) 0.080 Uiso 1 1 d D U
H22C H 0.289752 0.320691 0.370167 0.096 Uiso 1 1 calc R U
H22D H 0.298651 0.321338 0.425603 0.096 Uiso 1 1 calc R U
C223 C 0.3560(8) 0.4014(15) 0.3972(6) 0.080 Uiso 1 1 d D U
H22E H 0.386684 0.361894 0.407786 0.096 Uiso 1 1 calc R U
H22F H 0.359059 0.450954 0.418001 0.096 Uiso 1 1 calc R U
C224 C 0.3596(9) 0.4297(15) 0.3456(6) 0.080 Uiso 1 1 d D U
H22G H 0.391396 0.467880 0.344908 0.120 Uiso 1 1 calc R U
H22H H 0.325054 0.458678 0.333415 0.120 Uiso 1 1 calc R U
H22I H 0.364668 0.380022 0.326688 0.120 Uiso 1 1 calc R U
C231 C 0.1946(11) 0.3193(15) 0.4415(8) 0.080 Uiso 1 1 d . U
H23A H 0.155691 0.299399 0.441466 0.096 Uiso 1 1 calc R U
H23B H 0.217631 0.269725 0.435827 0.096 Uiso 1 1 calc R U
C232 C 0.2153(11) 0.3535(15) 0.4902(8) 0.080 Uiso 1 1 d . U
H23C H 0.256455 0.358867 0.493204 0.096 Uiso 1 1 calc R U
H23D H 0.199703 0.410686 0.492993 0.096 Uiso 1 1 calc R U
C234 C 0.2324(10) 0.3381(15) 0.5751(7) 0.080 Uiso 1 1 d D U
H23E H 0.272575 0.328407 0.575722 0.120 Uiso 1 1 calc R U
H23F H 0.219048 0.309582 0.601405 0.120 Uiso 1 1 calc R U
H23G H 0.225252 0.398655 0.576948 0.120 Uiso 1 1 calc R U
C301 C 0.3260(10) 0.9307(10) 0.1864(8) 0.080 Uiso 1 1 d D U
H30A H 0.365148 0.926748 0.201261 0.096 Uiso 1 1 calc R U
H30B H 0.302307 0.922751 0.211385 0.096 Uiso 1 1 calc R U
C302 C 0.3178(11) 1.0249(10) 0.1712(7) 0.080 Uiso 1 1 d D U
H30C H 0.280958 1.033286 0.152555 0.096 Uiso 1 1 calc R U
H30D H 0.347494 1.043172 0.152878 0.096 Uiso 1 1 calc R U
C303 C 0.3214(11) 1.0748(11) 0.2183(7) 0.080 Uiso 1 1 d D U
H30E H 0.294285 1.050774 0.237527 0.096 Uiso 1 1 calc R U
H30F H 0.359271 1.068422 0.235305 0.096 Uiso 1 1 calc R U
C304 C 0.3084(10) 1.1706(11) 0.2098(8) 0.080 Uiso 1 1 d D U
H30G H 0.312618 1.184981 0.177773 0.120 Uiso 1 1 calc R U
H30H H 0.334537 1.204307 0.230813 0.120 Uiso 1 1 calc R U
H30I H 0.270082 1.182492 0.215674 0.120 Uiso 1 1 calc R U
C311 C 0.3408(7) 0.8893(13) 0.1087(6) 0.080 Uiso 1 1 d D U
H31A H 0.326095 0.848100 0.084708 0.096 Uiso 1 1 calc R U
H31B H 0.318104 0.940620 0.101672 0.096 Uiso 1 1 calc R U
C312 C 0.3989(8) 0.9147(14) 0.0930(5) 0.080 Uiso 1 1 d D U
H31C H 0.402141 0.976735 0.091571 0.096 Uiso 1 1 calc R U
H31D H 0.429897 0.893032 0.115365 0.096 Uiso 1 1 calc R U
C313 C 0.4018(9) 0.8753(11) 0.0438(6) 0.080 Uiso 1 1 d D U
H31E H 0.421901 0.820818 0.047025 0.096 Uiso 1 1 calc R U
H31F H 0.363588 0.864862 0.028222 0.096 Uiso 1 1 calc R U
C321 C 0.2541(8) 0.8332(15) 0.1395(9) 0.080 Uiso 1 1 d D U
H32A H 0.255002 0.782316 0.119983 0.096 Uiso 1 1 calc R U
H32B H 0.238951 0.814467 0.167757 0.096 Uiso 1 1 calc R U
C322 C 0.2096(10) 0.8847(15) 0.1152(9) 0.080 Uiso 1 1 d . U
H32C H 0.217075 0.899341 0.083484 0.096 Uiso 1 1 calc R U
H32D H 0.203108 0.936762 0.132394 0.096 Uiso 1 1 calc R U
C323 C 0.1616(8) 0.8223(15) 0.1149(9) 0.080 Uiso 1 1 d D U
H32E H 0.160224 0.800048 0.146501 0.096 Uiso 1 1 calc R U
H32F H 0.167015 0.774491 0.094219 0.096 Uiso 1 1 calc R U
C324 C 0.1058(8) 0.8689(14) 0.0977(8) 0.080 Uiso 1 1 d D U
H32G H 0.087388 0.885885 0.124304 0.120 Uiso 1 1 calc R U
H32H H 0.081212 0.831109 0.077892 0.120 Uiso 1 1 calc R U
H32I H 0.113934 0.918907 0.080018 0.120 Uiso 1 1 calc R U
C331 C 0.3580(8) 0.7809(10) 0.1731(7) 0.080 Uiso 1 1 d D U
H33A H 0.393418 0.802601 0.189751 0.096 Uiso 1 1 calc R U
H33B H 0.365982 0.742846 0.147783 0.096 Uiso 1 1 calc R U
C332 C 0.3197(9) 0.7389(12) 0.2062(8) 0.080 Uiso 1 1 d D U
H33C H 0.302373 0.782420 0.224163 0.096 Uiso 1 1 calc R U
H33D H 0.289616 0.705850 0.188293 0.096 Uiso 1 1 calc R U
C333 C 0.3569(9) 0.6826(13) 0.2379(9) 0.080 Uiso 1 1 d D U
H33E H 0.371310 0.713872 0.266280 0.096 Uiso 1 1 calc R U
H33F H 0.389136 0.664541 0.222455 0.096 Uiso 1 1 calc R U
C334 C 0.3232(9) 0.6021(11) 0.2514(8) 0.080 Uiso 1 1 d D U
H33G H 0.307886 0.612833 0.280401 0.120 Uiso 1 1 calc R U
H33H H 0.348456 0.553560 0.255295 0.120 Uiso 1 1 calc R U
H33I H 0.292684 0.590310 0.226812 0.120 Uiso 1 1 calc R U
C233 C 0.2005(10) 0.3021(15) 0.5286(7) 0.080 Uiso 1 1 d D U
H23H H 0.211438 0.242835 0.524388 0.096 Uiso 1 1 calc R U
H23I H 0.159675 0.304156 0.529565 0.096 Uiso 1 1 calc R U
C134 C 0.4372(8) 0.3187(15) 0.8969(8) 0.080 Uiso 1 1 d D U
H13G H 0.414176 0.350427 0.872780 0.120 Uiso 1 1 calc R U
H13H H 0.429018 0.337620 0.927372 0.120 Uiso 1 1 calc R U
H13I H 0.428718 0.258555 0.893348 0.120 Uiso 1 1 calc R U
C103 C 0.5127(10) 0.5818(11) 0.7431(7) 0.080 Uiso 1 1 d D U
H10C H 0.530817 0.553861 0.718517 0.096 Uiso 1 1 calc R U
H10D H 0.472611 0.566559 0.737666 0.096 Uiso 1 1 calc R U
C104 C 0.5164(10) 0.6801(11) 0.7345(8) 0.080 Uiso 1 1 d D U
H10E H 0.489411 0.695884 0.707915 0.120 Uiso 1 1 calc R U
H10F H 0.554177 0.694593 0.728243 0.120 Uiso 1 1 calc R U
H10G H 0.507784 0.710413 0.761990 0.120 Uiso 1 1 calc R U
C102 C 0.5375(10) 0.5388(13) 0.7907(6) 0.080 Uiso 1 1 d D U
H10H H 0.515477 0.487470 0.794987 0.096 Uiso 1 1 calc R U
H10I H 0.576288 0.520774 0.788155 0.096 Uiso 1 1 calc R U
C124 C 0.7511(7) 0.5339(13) 0.8418(8) 0.080 Uiso 1 1 d D U
H12G H 0.755945 0.479133 0.857229 0.120 Uiso 1 1 calc R U
H12H H 0.783791 0.546252 0.826184 0.120 Uiso 1 1 calc R U
H12I H 0.717546 0.532647 0.819067 0.120 Uiso 1 1 calc R U
C314 C 0.4331(9) 0.9374(13) 0.0145(6) 0.080 Uiso 1 1 d D U
H31G H 0.450833 0.905722 -0.008550 0.120 Uiso 1 1 calc R U
H31H H 0.461722 0.967910 0.034812 0.120 Uiso 1 1 calc R U
H31I H 0.406339 0.977627 -0.001221 0.120 Uiso 1 1 calc R U

loop_
_atom_site_aniso_label
_atom_site_aniso_U_11
_atom_site_aniso_U_22
_atom_site_aniso_U_33
_atom_site_aniso_U_23
_atom_site_aniso_U_13
_atom_site_aniso_U_12
O1 0.053(8) 0.045(7) 0.033(7) -0.001(5) 0.000(6) -0.003(6)
O2 0.061(8) 0.048(7) 0.033(7) -0.006(6) 0.008(6) 0.003(6)
O3 0.055(8) 0.036(7) 0.061(9) -0.010(6) -0.007(6) -0.004(6)
O4 0.068(10) 0.060(9) 0.068(10) -0.009(7) -0.010(8) -0.020(7)
O5 0.046(8) 0.092(11) 0.062(9) -0.009(8) -0.013(7) -0.007(8)
O6 0.043(7) 0.039(7) 0.036(7) 0.006(5) -0.015(5) 0.001(5)
O7 0.058(8) 0.045(7) 0.039(7) 0.004(6) 0.000(6) 0.003(6)
O8 0.059(8) 0.038(7) 0.041(7) 0.005(6) -0.003(6) 0.002(6)
O9 0.047(7) 0.030(6) 0.032(6) 0.000(5) -0.003(5) 0.002(5)
O10 0.051(8) 0.038(7) 0.046(8) -0.002(6) -0.007(6) 0.000(6)
O11 0.060(8) 0.027(6) 0.051(8) 0.003(5) -0.016(6) -0.006(6)
O12 0.053(8) 0.032(6) 0.044(7) -0.011(5) -0.015(6) -0.006(5)
O13 0.055(8) 0.034(6) 0.047(8) -0.010(6) -0.006(6) 0.003(6)
O14 0.046(8) 0.065(9) 0.066(9) 0.020(7) 0.007(7) 0.001(7)
O15 0.068(9) 0.041(7) 0.025(6) -0.001(5) 0.000(6) -0.010(6)
O16 0.065(9) 0.034(6) 0.044(7) 0.007(5) -0.015(6) -0.013(6)
O17 0.059(8) 0.033(7) 0.048(8) 0.015(6) -0.011(6) -0.003(6)
O18 0.083(10) 0.045(8) 0.041(8) 0.001(6) -0.014(7) 0.002(7)
O19 0.046(7) 0.038(7) 0.039(7) 0.001(5) -0.003(5) -0.004(5)
O20 0.053(8) 0.039(7) 0.043(7) 0.003(6) -0.008(6) -0.013(6)
O21 0.040(7) 0.069(9) 0.066(9) 0.010(7) -0.004(7) 0.003(7)
O22 0.045(8) 0.052(8) 0.067(9) -0.014(7) -0.011(7) 0.000(6)
O23 0.042(8) 0.064(9) 0.074(10) -0.001(7) 0.010(7) 0.005(7)
O24 0.050(8) 0.038(7) 0.058(8) -0.004(6) -0.008(6) 0.007(6)
O25 0.050(8) 0.045(7) 0.065(9) -0.009(7) -0.007(7) 0.000(6)
O26 0.044(7) 0.035(6) 0.027(6) 0.001(5) -0.007(5) 0.000(5)
O27 0.044(7) 0.025(6) 0.041(7) 0.008(5) -0.001(5) -0.003(5)
O28 0.041(6) 0.025(5) 0.035(6) -0.003(5) -0.005(5) -0.010(5)
O29 0.039(7) 0.032(6) 0.060(8) -0.014(6) 0.002(6) 0.005(5)
O30 0.061(9) 0.048(8) 0.050(8) -0.001(6) -0.016(7) 0.001(6)
O31 0.075(10) 0.041(7) 0.059(9) 0.006(6) -0.013(7) -0.001(7)
O32 0.070(9) 0.053(8) 0.044(8) -0.009(6) 0.011(7) 0.011(7)
O33 0.039(7) 0.069(9) 0.047(8) 0.001(6) 0.010(6) 0.011(6)
O34 0.058(8) 0.047(7) 0.036(7) -0.007(6) 0.002(6) 0.003(6)
O35 0.061(9) 0.031(7) 0.069(9) -0.003(6) 0.012(7) 0.003(6)
O36 0.058(8) 0.035(7) 0.052(8) -0.006(6) -0.012(6) -0.008(6)
O37 0.071(10) 0.044(7) 0.064(9) 0.007(6) 0.027(8) -0.002(7)
O38 0.041(7) 0.080(10) 0.057(9) -0.018(7) 0.013(6) 0.004(7)
O39 0.058(9) 0.087(11) 0.088(12) -0.014(9) -0.002(8) 0.022(8)
O1W 0.14(2) 0.114(18) 0.29(3) -0.003(19) 0.13(2) 0.005(15)
W1 0.0534(5) 0.0321(4) 0.0465(5) -0.0078(3) -0.0078(4) 0.0007(3)
W2 0.0421(4) 0.0427(4) 0.0342(4) -0.0020(3) -0.0017(3) 0.0023(3)
W3 0.0457(4) 0.0457(4) 0.0445(5) 0.0072(3) 0.0031(4) -0.0017(3)
W4 0.0492(5) 0.0347(4) 0.0497(5) 0.0020(3) 0.0089(4) 0.0065(3)
W5 0.0478(4) 0.0330(4) 0.0441(4) 0.0027(3) 0.0028(3) -0.0022(3)
W6 0.0603(5) 0.0355(4) 0.0455(5) -0.0065(3) -0.0061(4) -0.0062(4)
W7 0.0382(4) 0.0544(5) 0.0491(5) -0.0019(4) 0.0036(4) 0.0011(4)
W8 0.0383(4) 0.0556(5) 0.0525(5) -0.0027(4) -0.0091(4) -0.0042(4)
W9 0.0534(5) 0.0439(4) 0.0374(4) 0.0013(3) -0.0081(4) -0.0032(4)
W10 0.0459(5) 0.0454(5) 0.0633(6) -0.0044(4) -0.0028(4) 0.0108(4)
W11 0.0557(5) 0.0331(4) 0.0461(5) 0.0050(3) -0.0091(4) 0.0001(3)
Gd1 0.0386(5) 0.0385(5) 0.0402(5) -0.0008(4) -0.0052(4) -0.0012(4)
P1 0.031(2) 0.024(2) 0.031(2) 0.0006(17) -0.0004(18) -0.0008(17)
N11 0.034(8) 0.049(9) 0.046(10) 0.005(7) -0.001(7) -0.009(7)
N20 0.046(9) 0.043(9) 0.037(9) -0.004(7) 0.000(7) 0.011(7)
N31 0.060(12) 0.053(11) 0.091(15) 0.000(10) -0.001(11) 0.003(9)
N40 0.040(9) 0.057(11) 0.094(14) 0.013(10) -0.035(9) -0.021(8)
N201 0.092(8) 0.086(7) 0.092(8) -0.001(5) 0.012(5) 0.005(5)
N301 0.140(11) 0.143(11) 0.139(11) -0.007(5) 0.018(5) 0.000(5)
C12 0.042(11) 0.068(14) 0.060(14) 0.001(11) 0.000(10) 0.001(10)
C13 0.059(14) 0.100(18) 0.055(14) -0.025(13) 0.004(11) 0.008(13)
C14 0.075(8) 0.077(8) 0.077(8) -0.002(5) 0.011(5) 0.001(5)
C15 0.058(14) 0.072(16) 0.09(2) -0.035(14) -0.003(14) 0.031(12)
C16 0.073(16) 0.054(13) 0.10(2) -0.018(13) -0.029(15) 0.032(12)
C17 0.066(15) 0.066(14) 0.056(14) 0.028(11) -0.022(12) -0.008(12)
C18 0.070(16) 0.071(15) 0.068(16) 0.018(12) 0.010(13) 0.018(13)
C19 0.062(14) 0.052(12) 0.063(15) 0.008(11) 0.008(11) 0.016(10)
C21 0.041(10) 0.034(9) 0.052(12) 0.001(8) 0.001(9) 0.010(8)
C22 0.063(7) 0.061(7) 0.062(7) -0.002(5) 0.007(5) 0.001(5)
C23 0.058(14) 0.059(14) 0.078(17) 0.006(12) -0.011(12) 0.020(11)
C24 0.037(10) 0.038(10) 0.077(15) 0.005(10) 0.004(10) 0.003(8)
C32 0.11(2) 0.072(18) 0.14(3) 0.013(17) 0.08(2) -0.001(16)
C33 0.12(3) 0.075(19) 0.14(3) 0.033(19) 0.02(2) -0.010(17)
C34 0.113(11) 0.115(11) 0.116(11) -0.001(5) 0.015(5) -0.003(5)
C35 0.105(10) 0.107(10) 0.112(11) -0.004(5) 0.012(5) -0.001(5)
C36 0.106(10) 0.106(10) 0.112(10) -0.003(5) 0.008(5) 0.001(5)
C37 0.085(8) 0.079(8) 0.085(8) -0.001(5) 0.002(5) 0.001(5)
C38 0.13(2) 0.066(16) 0.067(17) 0.004(13) -0.008(16) 0.014(16)
C39 0.085(9) 0.085(9) 0.083(9) -0.003(5) 0.004(5) 0.001(5)
C41 0.051(6) 0.052(6) 0.056(6) 0.000(5) 0.004(5) -0.002(4)
C42 0.104(10) 0.104(10) 0.106(10) -0.002(5) 0.009(5) -0.003(5)
C43 0.073(8) 0.069(8) 0.080(8) -0.010(5) 0.005(5) -0.001(5)
C44 0.060(7) 0.060(7) 0.062(7) -0.003(5) -0.002(5) 0.002(5)

loop_
_atom_type_symbol
_atom_type_description
_atom_type_scat_dispersion_real
_atom_type_scat_dispersion_imag
_atom_type_scat_source
C C 0.0033 0.0016 'International Tables Vol C Tables 4.2.6.8 and 6.1.1.4'
H H 0.0000 0.0000 'International Tables Vol C Tables 4.2.6.8 and 6.1.1.4'
Gd Gd -0.1653 3.9035 'International Tables Vol C Tables 4.2.6.8 and 6.1.1.4'
N N 0.0061 0.0033 'International Tables Vol C Tables 4.2.6.8 and 6.1.1.4'
O O 0.0106 0.0060 'International Tables Vol C Tables 4.2.6.8 and 6.1.1.4'
P P 0.1023 0.0942 'International Tables Vol C Tables 4.2.6.8 and 6.1.1.4'
W W -0.8490 6.8722 'International Tables Vol C Tables 4.2.6.8 and 6.1.1.4'

loop_
_geom_angle_atom_site_label_1
_geom_angle_atom_site_label_2
_geom_angle_atom_site_label_3
_geom_angle
N101 C101 C102 112.6(18)
W9 O1 W6 151.6(7)
W6 O2 W4 127.3(6)
W6 O3 W5 125.4(6)
W5 O6 W4 124.5(5)
W4 O7 Gd1 152.6(6)
W4 O8 W3 153.3(7)
W2 O9 Gd1 135.9(5)
W3 O10 Gd1 156.9(6)
W11 O11 W1 151.7(7)
W1 O12 Gd1 134.8(5)
W1 O13 W2 122.9(6)
W9 O15 W3 128.3(6)
W3 O16 W11 127.5(6)
W9 O17 W11 126.4(6)
W5 O19 W2 154.3(7)
W5 O20 W7 147.7(6)
W8 O21 W7 126.7(7)
W8 O22 W10 124.9(6)
W7 O23 W10 124.9(7)
W10 O24 W1 154.2(7)
W11 O25 W10 150.4(7)
P1 O26 W5 125.3(6)
P1 O26 W4 126.1(6)
W5 O26 W4 89.9(3)
P1 O26 W6 127.2(6)
W5 O26 W6 87.7(3)
W4 O26 W6 88.5(3)
P1 O27 W3 128.2(6)
P1 O27 W11 124.6(6)
W3 O27 W11 89.6(3)
P1 O27 W9 125.0(6)
W3 O27 W9 89.7(4)
W11 O27 W9 87.7(3)
P1 O28 W2 128.8(6)
P1 O28 W1 126.1(6)
W2 O28 W1 90.7(3)
P1 O29 W8 129.2(6)
P1 O29 W7 123.2(7)
W8 O29 W7 89.6(4)
P1 O29 W10 125.7(6)
W8 O29 W10 88.8(4)
W7 O29 W10 88.1(4)
W9 O30 W8 153.2(7)
W7 O34 W2 154.3(6)
W6 O36 W8 150.8(7)
O35 W1 O12 101.3(5)
O35 W1 O13 100.7(6)
O12 W1 O13 92.9(5)
O35 W1 O11 101.5(5)
O12 W1 O11 90.2(5)
O13 W1 O11 156.5(5)
O35 W1 O24 97.4(5)
O12 W1 O24 160.9(5)
O13 W1 O24 87.4(5)
O11 W1 O24 82.2(5)
O35 W1 O28 172.9(5)
O12 W1 O28 80.8(4)
O13 W1 O28 72.4(4)
O11 W1 O28 85.2(4)
O24 W1 O28 81.1(4)
O33 W2 O9 101.3(5)
O33 W2 O19 101.3(6)
O9 W2 O19 92.8(5)
O33 W2 O13 102.6(6)
O9 W2 O13 92.3(5)
O19 W2 O13 154.0(5)
O33 W2 O34 97.0(5)
O9 W2 O34 161.6(5)
O19 W2 O34 81.8(5)
O13 W2 O34 85.3(5)
O33 W2 O28 174.8(5)
O9 W2 O28 81.8(4)
O19 W2 O28 82.6(4)
O13 W2 O28 73.0(4)
O34 W2 O28 80.1(4)
O14 W3 O10 102.9(6)
O14 W3 O16 102.3(6)
O10 W3 O16 92.0(5)
O14 W3 O8 103.6(6)
O10 W3 O8 87.6(5)
O16 W3 O8 153.4(5)
O14 W3 O15 98.2(6)
O10 W3 O15 158.6(5)
O16 W3 O15 86.3(5)
O8 W3 O15 84.6(5)
O14 W3 O27 167.5(5)
O10 W3 O27 88.6(5)
O16 W3 O27 71.9(4)
O8 W3 O27 81.6(4)
O15 W3 O27 70.7(4)
O32 W4 O7 102.2(6)
O32 W4 O8 103.5(6)
O7 W4 O8 88.8(5)
O32 W4 O6 101.2(5)
O7 W4 O6 86.5(5)
O8 W4 O6 155.4(5)
O32 W4 O2 100.5(6)
O7 W4 O2 157.0(5)
O8 W4 O2 89.3(5)
O6 W4 O2 85.7(5)
O32 W4 O26 170.4(5)
O7 W4 O26 84.7(4)
O8 W4 O26 83.1(5)
O6 W4 O26 72.4(4)
O2 W4 O26 72.2(4)
O37 W5 O20 102.0(6)
O37 W5 O19 103.6(6)
O20 W5 O19 88.2(5)
O37 W5 O3 101.0(6)
O20 W5 O3 88.9(5)
O19 W5 O3 155.3(5)
O37 W5 O6 99.6(5)
O20 W5 O6 158.3(5)
O19 W5 O6 88.5(5)
O3 W5 O6 85.1(5)
O37 W5 O26 171.6(5)
O20 W5 O26 85.1(4)
O19 W5 O26 80.9(4)
O3 W5 O26 74.4(4)
O6 W5 O26 73.2(4)
O4 W6 O2 101.0(6)
O4 W6 O36 103.9(6)
O2 W6 O36 155.0(5)
O4 W6 O3 102.1(6)
O2 W6 O3 87.7(5)
O36 W6 O3 88.8(5)
O4 W6 O1 101.9(6)
O2 W6 O1 87.8(5)
O36 W6 O1 85.4(5)
O3 W6 O1 156.1(5)
O4 W6 O26 170.8(6)
O2 W6 O26 71.8(4)
O36 W6 O26 83.6(4)
O3 W6 O26 72.5(4)
O1 W6 O26 83.8(4)
O38 W7 O34 104.9(6)
O38 W7 O23 100.2(6)
O34 W7 O23 92.1(5)
O38 W7 O21 100.8(6)
O34 W7 O21 154.3(5)
O23 W7 O21 85.4(6)
O38 W7 O20 101.6(6)
O34 W7 O20 87.0(5)
O23 W7 O20 157.6(5)
O21 W7 O20 85.8(5)
O38 W7 O29 170.3(5)
O34 W7 O29 83.2(5)
O23 W7 O29 73.7(5)
O21 W7 O29 71.6(5)
O20 W7 O29 84.0(4)
O5 W8 O21 103.0(6)
O5 W8 O36 102.2(6)
O21 W8 O36 88.0(5)
O5 W8 O22 100.1(6)
O21 W8 O22 87.5(6)
O36 W8 O22 157.7(5)
O5 W8 O30 102.8(6)
O21 W8 O30 154.1(5)
O36 W8 O30 84.8(5)
O22 W8 O30 89.8(6)
O5 W8 O29 171.8(6)
O21 W8 O29 72.1(5)
O36 W8 O29 84.3(4)
O22 W8 O29 73.5(4)
O30 W8 O29 82.5(5)
O18 W9 O15 103.4(6)
O18 W9 O30 102.1(6)
O15 W9 O30 154.4(5)
O18 W9 O1 102.1(5)
O15 W9 O1 88.7(5)
O30 W9 O1 84.3(5)
O18 W9 O17 100.4(5)
O15 W9 O17 89.4(5)
O30 W9 O17 87.7(5)
O1 W9 O17 157.2(5)
O18 W9 O27 170.5(5)
O15 W9 O27 70.8(4)
O30 W9 O27 84.1(4)
O1 W9 O27 85.5(4)
O17 W9 O27 72.5(4)
O39 W10 O24 104.6(6)
O39 W10 O25 103.6(7)
O24 W10 O25 85.9(5)
O39 W10 O23 101.1(7)
O24 W10 O23 89.5(6)
O25 W10 O23 155.2(5)
O39 W10 O22 101.0(6)
O24 W10 O22 154.5(5)
O25 W10 O22 87.4(5)
O23 W10 O22 86.3(6)
O39 W10 O29 171.5(6)
O24 W10 O29 82.0(4)
O25 W10 O29 82.0(5)
O23 W10 O29 73.3(5)
O22 W10 O29 72.6(5)
O31 W11 O25 102.9(6)
O31 W11 O11 102.5(5)
O25 W11 O11 87.8(6)
O31 W11 O16 100.8(6)
O25 W11 O16 156.1(5)
O11 W11 O16 88.8(5)
O31 W11 O17 101.3(5)
O25 W11 O17 87.6(5)
O11 W11 O17 156.2(4)
O16 W11 O17 85.9(5)
O31 W11 O27 170.3(5)
O25 W11 O27 85.1(5)
O11 W11 O27 82.9(4)
O16 W11 O27 71.1(4)
O17 W11 O27 73.4(4)
O9 Gd1 O10 125.0(4)
O9 Gd1 O7 76.4(4)
O10 Gd1 O7 76.3(4)
O9 Gd1 O12 78.7(4)
O10 Gd1 O12 77.3(4)
O7 Gd1 O12 122.4(4)
O9 Gd1 N20 76.5(4)
O10 Gd1 N20 143.8(4)
O7 Gd1 N20 82.5(4)
O12 Gd1 N20 138.8(4)
O9 Gd1 N31 140.2(5)
O10 Gd1 N31 82.9(5)
O7 Gd1 N31 142.6(5)
O12 Gd1 N31 81.6(5)
N20 Gd1 N31 97.3(5)
O9 Gd1 N40 78.6(4)
O10 Gd1 N40 136.3(4)
O7 Gd1 N40 147.1(4)
O12 Gd1 N40 72.2(4)
N20 Gd1 N40 71.0(5)
N31 Gd1 N40 62.5(5)
O9 Gd1 N11 131.9(4)
O10 Gd1 N11 82.0(4)
O7 Gd1 N11 72.9(4)
O12 Gd1 N11 149.4(4)
N20 Gd1 N11 63.7(5)
N31 Gd1 N11 73.7(5)
N40 Gd1 N11 110.2(5)
O27 P1 O28 110.4(6)
O27 P1 O26 107.5(6)
O28 P1 O26 110.8(6)
O27 P1 O29 108.8(7)
O28 P1 O29 110.9(6)
O26 P1 O29 108.2(6)
C12 N11 C21 116.8(16)
C12 N11 Gd1 123.9(12)
C21 N11 Gd1 119.3(12)
C19 N20 C24 115.6(16)
C19 N20 Gd1 123.3(12)
C24 N20 Gd1 121.1(12)
C41 N31 C32 121(2)
C41 N31 Gd1 119.2(13)
C32 N31 Gd1 118.6(14)
C39 N40 C44 117.3(18)
C39 N40 Gd1 124.1(13)
C44 N40 Gd1 118.2(12)
C221 N201 C211 112(2)
C221 N201 C201 105.6(19)
C211 N201 C201 113(2)
C221 N201 C231 114(2)
C211 N201 C231 106.5(19)
C201 N201 C231 106.0(19)
C301 N301 C331 111.5(9)
C301 N301 C321 113.9(19)
C331 N301 C321 121.2(19)
C301 N301 C311 98.6(18)
C331 N301 C311 104.2(14)
C321 N301 C311 103.9(16)
N11 C12 C13 124(2)
C12 C13 C14 117(2)
C22 C14 C13 120(2)
C16 C15 C22 118(2)
C15 C16 C23 127(2)
C23 C17 C18 121.3(19)
C19 C18 C17 117(2)
N20 C19 C18 127(2)
N11 C21 C22 121.4(18)
N11 C21 C24 118.4(15)
C22 C21 C24 120.1(17)
C14 C22 C21 121(2)
C14 C22 C15 120(2)
C21 C22 C15 119.1(19)
C17 C23 C24 116(2)
C17 C23 C16 128(2)
C24 C23 C16 116(2)
N20 C24 C23 123.3(19)
N20 C24 C21 117.3(16)
C23 C24 C21 119.4(18)
N31 C32 C33 119(3)
C32 C33 C34 122(3)
C42 C34 C33 116(3)
C36 C35 C42 117(3)
C35 C36 C43 122(2)
C43 C37 C38 121(2)
C39 C38 C37 114(2)
N40 C39 C38 126(2)
N31 C41 C42 120.2(17)
N31 C41 C44 119.4(16)
C42 C41 C44 120.0(16)
C34 C42 C41 121(2)
C34 C42 C35 117(2)
C41 C42 C35 122(2)
C37 C43 C44 118.6(19)
C37 C43 C36 122.1(18)
C44 C43 C36 119.2(19)
N40 C44 C43 121.7(15)
N40 C44 C41 118.5(15)
C43 C44 C41 119.5(14)
C101 N101 C121 112.5(19)
C101 N101 C111 116.7(17)
C121 N101 C111 105.9(15)
C101 N101 C131 124.5(18)
C121 N101 C131 100.3(14)
C111 N101 C131 94.0(14)
C112 C111 N101 101.4(14)
C111 C112 C113 100.6(15)
C114 C113 C112 91.5(11)
N101 C121 C122 140.5(16)
C121 C122 C123 125.2(16)
C124 C123 C122 96.2(7)
C132 C131 N101 106.6(16)
C131 C132 C133 97.3(14)
C132 C133 C134 97.3(15)
C202 C201 N201 117(2)
C201 C202 C203 110(2)
C204 C203 C202 113.6(19)
C212 C211 N201 118(2)
C213 C212 C211 118(2)
C212 C213 C214 134(2)
N201 C221 C222 110.3(19)
C221 C222 C223 110.0(19)
C222 C223 C224 107.0(9)
C232 C231 N201 117(2)
C233 C232 C231 115(2)
N301 C301 C302 127.6(18)
C301 C302 C303 104.1(14)
C304 C303 C302 111.4(16)
C312 C311 N301 138.0(14)
C313 C312 C311 107.7(9)
C314 C313 C312 109.1(9)
C322 C321 N301 132(2)
C321 C322 C323 98.6(18)
C322 C323 C324 108.5(19)
N301 C331 C332 95.9(16)
C333 C332 C331 106.3(16)
C332 C333 C334 110.4(15)
C232 C233 C234 108(2)
C104 C103 C102 122.5(19)
C101 C102 C103 116.4(18)

loop_
_geom_bond_atom_site_label_1
_geom_bond_atom_site_label_2
_geom_bond_distance
C101 N101 1.43(3)
C101 C102 1.547(10)
O1 W9 1.887(11)
O1 W6 1.922(11)
O2 W6 1.899(12)
O2 W4 1.952(12)
O3 W6 1.913(13)
O3 W5 1.921(12)
O4 W6 1.688(13)
O5 W8 1.665(12)
O6 W5 1.936(12)
O6 W4 1.945(11)
O7 W4 1.863(12)
O7 Gd1 2.356(12)
O8 W4 1.870(11)
O8 W3 1.954(11)
O9 W2 1.800(11)
O9 Gd1 2.277(11)
O10 W3 1.810(11)
O10 Gd1 2.309(11)
O11 W11 1.903(11)
O11 W1 1.931(12)
O12 W1 1.820(12)
O12 Gd1 2.358(11)
O13 W1 1.893(12)
O13 W2 1.949(11)
O14 W3 1.697(13)
O15 W9 1.858(13)
O15 W3 1.998(11)
O16 W3 1.902(12)
O16 W11 1.920(13)
O17 W9 1.905(11)
O17 W11 1.933(12)
O18 W9 1.684(12)
O19 W5 1.914(11)
O19 W2 1.916(11)
O20 W5 1.877(12)
O20 W7 1.942(12)
O21 W8 1.912(13)
O21 W7 1.923(13)
O22 W8 1.922(12)
O22 W10 1.931(12)
O23 W7 1.918(13)
O23 W10 1.922(13)
O24 W10 1.858(12)
O24 W1 2.021(12)
O25 W11 1.882(13)
O25 W10 1.916(13)
O26 P1 1.537(11)
O26 W5 2.416(10)
O26 W4 2.447(11)
O26 W6 2.500(10)
O27 P1 1.529(11)
O27 W3 2.421(11)
O27 W11 2.444(10)
O27 W9 2.499(11)
O28 P1 1.532(10)
O28 W2 2.340(10)
O28 W1 2.404(10)
O29 P1 1.544(12)
O29 W8 2.425(11)
O29 W7 2.439(12)
O29 W10 2.455(10)
O30 W9 1.884(14)
O30 W8 1.926(13)
O31 W11 1.710(12)
O32 W4 1.714(12)
O33 W2 1.685(12)
O34 W7 1.856(12)
O34 W2 2.010(12)
O35 W1 1.702(11)
O36 W6 1.905(13)
O36 W8 1.920(12)
O37 W5 1.714(12)
O38 W7 1.686(13)
O39 W10 1.755(14)
Gd1 N20 2.590(14)
Gd1 N31 2.615(18)
Gd1 N40 2.646(16)
Gd1 N11 2.646(15)
N11 C12 1.34(2)
N11 C21 1.37(2)
N20 C19 1.27(2)
N20 C24 1.39(2)
N31 C41 1.350(9)
N31 C32 1.353(10)
N40 C39 1.343(10)
N40 C44 1.360(9)
N201 C221 1.47(3)
N201 C211 1.50(3)
N201 C201 1.51(3)
N201 C231 1.56(3)
N301 C301 1.499(10)
N301 C331 1.520(10)
N301 C321 1.522(10)
N301 C311 1.64(3)
C12 C13 1.38(3)
C13 C14 1.42(3)
C14 C22 1.31(3)
C15 C16 1.30(3)
C15 C22 1.48(3)
C16 C23 1.44(3)
C17 C23 1.37(3)
C17 C18 1.39(3)
C18 C19 1.37(3)
C21 C22 1.40(3)
C21 C24 1.47(3)
C23 C24 1.41(3)
C32 C33 1.396(10)
C33 C34 1.403(10)
C34 C42 1.401(10)
C35 C36 1.395(10)
C35 C42 1.429(10)
C36 C43 1.440(10)
C37 C43 1.391(10)
C37 C38 1.410(10)
C38 C39 1.405(10)
C41 C42 1.406(10)
C41 C44 1.416(9)
C43 C44 1.402(9)
N101 C121 1.50(2)
N101 C111 1.62(3)
N101 C131 1.72(3)
C111 C112 1.531(10)
C112 C113 1.66(3)
C113 C114 1.552(10)
C121 C122 1.524(9)
C122 C123 1.553(7)
C123 C124 1.538(10)
C131 C132 1.520(10)
C132 C133 1.537(10)
C133 C134 1.555(10)
C201 C202 1.50(3)
C202 C203 1.57(3)
C203 C204 1.535(10)
C211 C212 1.46(3)
C212 C213 1.35(3)
C213 C214 1.39(3)
C221 C222 1.52(3)
C222 C223 1.542(10)
C223 C224 1.550(10)
C231 C232 1.51(3)
C232 C233 1.44(3)
C234 C233 1.547(10)
C301 C302 1.534(10)
C302 C303 1.546(10)
C303 C304 1.535(10)
C311 C312 1.547(9)
C312 C313 1.542(9)
C313 C314 1.530(9)
C321 C322 1.43(3)
C322 C323 1.49(3)
C323 C324 1.530(10)
C331 C332 1.537(10)
C332 C333 1.47(3)
C333 C334 1.557(10)
C103 C104 1.554(10)
C103 C102 1.563(10)
